data_1572619
loop_
_publ_author_name
'Di, Zhengyi'
'Qi, Yu'
'Yu, Xin-Xin'
'Li, Hai-Ruo'
'Zuo, Meng-Xuan'
'Ren, Tian-Tian'
'Li, Cheng-Peng'
'Zhao, Yanli'

_publ_section_title
;
 Facile and scale-up syntheses of high-performance enzyme@meso-HOF
 biocatalysts.
;
_journal_issue 41
_journal_name_full 'Chemical science'
_journal_page_first 16987
_journal_page_last 16996
_journal_paper_doi 10.1039/d4sc04619f
_journal_volume 15
_journal_year 2024
_chemical_formula_sum 'C48 H28 O8'
_chemical_formula_weight 732.70
_chemical_name_systematic HOF-PTBA
_space_group_crystal_system monoclinic
_space_group_IT_number 12
_space_group_name_Hall '-C 2y'
_space_group_name_H-M_alt 'C 1 2/m 1'
_atom_sites_solution_hydrogens difmap
_audit_creation_method SHELXL-2017/1
_audit_update_record
;
2024-04-27 deposited with the CCDC.	2024-09-19 downloaded from the CCDC.
;
_cell_angle_alpha 90
_cell_angle_beta 91.622(3)
_cell_angle_gamma 90
_cell_formula_units_Z 2
_cell_length_a 22.8640(10)
_cell_length_b 35.6826(12)
_cell_length_c 3.71470(10)
_cell_measurement_reflns_used 7083
_cell_measurement_temperature 173(2)
_cell_measurement_theta_max 59.91
_cell_measurement_theta_min 4.30
_cell_volume 3029.41(19)
_computing_structure_refinement 'SHELXL-2017/1 (Sheldrick, 2017)'
_computing_structure_solution 'SHELXT 2014/5 (Sheldrick, 2014)'
_diffrn_ambient_temperature 173(2)
_diffrn_measured_fraction_theta_full 0.995
_diffrn_measured_fraction_theta_max 0.964
_diffrn_measurement_device_type 'Bruker D8 VENTURE Metaljet PHOTON II'
_diffrn_radiation_type CuK\a
_diffrn_radiation_wavelength 1.54184
_diffrn_reflns_av_R_equivalents 0.0219
_diffrn_reflns_av_unetI/netI 0.0295
_diffrn_reflns_Laue_measured_fraction_full 0.995
_diffrn_reflns_Laue_measured_fraction_max 0.964
_diffrn_reflns_limit_h_max 28
_diffrn_reflns_limit_h_min -26
_diffrn_reflns_limit_k_max 44
_diffrn_reflns_limit_k_min -44
_diffrn_reflns_limit_l_max 4
_diffrn_reflns_limit_l_min -4
_diffrn_reflns_number 9856
_diffrn_reflns_point_group_measured_fraction_full 0.995
_diffrn_reflns_point_group_measured_fraction_max 0.964
_diffrn_reflns_theta_full 67.684
_diffrn_reflns_theta_max 75.481
_diffrn_reflns_theta_min 2.296
_exptl_absorpt_coefficient_mu 0.447
_exptl_crystal_colour red
_exptl_crystal_density_diffrn 0.803
_exptl_crystal_description block
_exptl_crystal_F_000 760
_exptl_crystal_size_max 0.15
_exptl_crystal_size_mid 0.12
_exptl_crystal_size_min 0.11
_refine_diff_density_max 0.379
_refine_diff_density_min -0.298
_refine_diff_density_rms 0.097
_refine_ls_extinction_coef 0.0035(6)
_refine_ls_extinction_expression Fc^*^=kFc[1+0.001xFc^2^\l^3^/sin(2\q)]^-1/4^
_refine_ls_extinction_method 'SHELXL-2017/1 (Sheldrick 2017)'
_refine_ls_goodness_of_fit_ref 1.026
_refine_ls_hydrogen_treatment refall
_refine_ls_matrix_type full
_refine_ls_number_parameters 159
_refine_ls_number_reflns 3098
_refine_ls_number_restraints 4
_refine_ls_restrained_S_all 1.028
_refine_ls_R_factor_all 0.0754
_refine_ls_R_factor_gt 0.0668
_refine_ls_shift/su_max 0.000
_refine_ls_shift/su_mean 0.000
_refine_ls_structure_factor_coef Fsqd
_refine_ls_weighting_details 'w=1/[\s^2^(Fo^2^)+(0.1665P)^2^] where P=(Fo^2^+2Fc^2^)/3'
_refine_ls_weighting_scheme calc
_refine_ls_wR_factor_gt 0.1993
_refine_ls_wR_factor_ref 0.2112
_reflns_Friedel_coverage 0.000
_reflns_number_gt 2395
_reflns_number_total 3098
_reflns_threshold_expression 'I > 2\s(I)'
_cod_data_source_file d4sc04619f2.cif
_cod_data_source_block dzy_hof_ptba
_cod_depositor_comments 'Adding full bibliography for 1572619.cif.'
_cod_original_sg_symbol_H-M 'C 2/m'
_cod_database_code 1572619
_shelx_shelxl_version_number 2017/1
_shelx_space_group_comment
;
The symmetry employed for this shelxl refinement is uniquely defined
by the following loop, which should always be used as a source of
symmetry information in preference to the above space-group names.
They are only intended as comments.
;

loop_
_space_group_symop_operation_xyz
'x, y, z'
'-x, y, -z'
'x+1/2, y+1/2, z'
'-x+1/2, y+1/2, -z'
'-x, -y, -z'
'x, -y, z'
'-x+1/2, -y+1/2, -z'
'x+1/2, -y+1/2, z'

loop_
_atom_site_label
_atom_site_type_symbol
_atom_site_fract_x
_atom_site_fract_y
_atom_site_fract_z
_atom_site_U_iso_or_equiv
_atom_site_adp_type
_atom_site_occupancy
_atom_site_site_symmetry_order
_atom_site_calc_flag
_atom_site_refinement_flags_posn
_atom_site_refinement_flags_adp
_atom_site_refinement_flags_occupancy
_atom_site_disorder_assembly
_atom_site_disorder_group
O1 O 0.22770(8) 0.29153(3) 0.7914(4) 0.0813(5) Uani 1 1 d D . . . .
O2 O 0.31635(7) 0.26879(3) 0.9231(4) 0.0790(5) Uani 1 1 d . . . . .
C1 C 0.28313(10) 0.29423(4) 0.7990(4) 0.0654(5) Uani 1 1 d D . . . .
H6 H 0.4383(7) 0.3696(5) 0.560(5) 0.051(4) Uiso 1 1 d . . . . .
H9 H 0.4604(7) 0.4081(5) 0.123(5) 0.053(4) Uiso 1 1 d . . . . .
H7 H 0.3918(9) 0.3162(7) 0.744(6) 0.075(6) Uiso 1 1 d . . . . .
H13 H 0.3165(7) 0.4665(4) 0.480(5) 0.049(4) Uiso 1 1 d . . . . .
H3 H 0.2320(8) 0.3572(5) 0.524(5) 0.061(5) Uiso 1 1 d . . . . .
H4 H 0.2716(7) 0.4114(5) 0.321(5) 0.059(5) Uiso 1 1 d . . . . .
H1 H 0.2103(11) 0.2698(6) 0.908(10) 0.22(2) Uiso 1 1 d D . . . .
C2 C 0.30927(9) 0.32903(4) 0.6595(4) 0.0605(5) Uani 1 1 d . . . . .
C3 C 0.27392(9) 0.35805(4) 0.5326(4) 0.0603(5) Uani 1 1 d . . . . .
C4 C 0.29878(8) 0.39127(4) 0.4165(4) 0.0538(4) Uani 1 1 d . . . . .
C5 C 0.35929(7) 0.39605(4) 0.4239(3) 0.0486(4) Uani 1 1 d . . . . .
C6 C 0.39455(8) 0.36611(4) 0.5454(4) 0.0537(4) Uani 1 1 d . . . . .
C7 C 0.36937(9) 0.33321(4) 0.6631(4) 0.0596(5) Uani 1 1 d . . . . .
C8 C 0.38629(7) 0.43197(3) 0.3166(3) 0.0452(4) Uani 1 1 d . . . . .
C9 C 0.44240(7) 0.43228(3) 0.1676(3) 0.0441(4) Uani 1 1 d . . . . .
C10 C 0.47082(6) 0.46501(3) 0.0783(3) 0.0410(4) Uani 1 1 d . . . . .
C11 C 0.44280(9) 0.500000 0.1469(5) 0.0411(4) Uani 1 2 d S T P . .
C12 C 0.38579(9) 0.500000 0.2935(5) 0.0433(5) Uani 1 2 d S T P . .
C13 C 0.35831(7) 0.46566(3) 0.3743(3) 0.0452(4) Uani 1 1 d . . . . .

loop_
_atom_site_aniso_label
_atom_site_aniso_U_11
_atom_site_aniso_U_22
_atom_site_aniso_U_33
_atom_site_aniso_U_23
_atom_site_aniso_U_13
_atom_site_aniso_U_12
O1 0.1325(13) 0.0437(7) 0.0689(8) 0.0101(6) 0.0220(8) -0.0326(7)
O2 0.1420(13) 0.0317(6) 0.0645(8) 0.0081(5) 0.0254(7) -0.0193(6)
C1 0.1216(16) 0.0330(8) 0.0429(8) 0.0009(6) 0.0225(8) -0.0207(8)
C2 0.1156(14) 0.0294(7) 0.0378(7) -0.0009(5) 0.0235(7) -0.0164(7)
C3 0.0969(13) 0.0386(8) 0.0466(8) -0.0006(6) 0.0249(7) -0.0162(7)
C4 0.0876(11) 0.0323(7) 0.0425(7) 0.0006(5) 0.0202(7) -0.0090(7)
C5 0.0870(10) 0.0259(6) 0.0337(6) -0.0011(5) 0.0184(6) -0.0067(6)
C6 0.0937(12) 0.0265(7) 0.0419(7) 0.0015(5) 0.0186(7) -0.0032(6)
C7 0.1106(14) 0.0264(7) 0.0425(8) 0.0018(5) 0.0172(8) -0.0057(7)
C8 0.0778(9) 0.0248(6) 0.0338(6) 0.0003(4) 0.0137(6) -0.0046(5)
C9 0.0751(9) 0.0214(6) 0.0364(7) -0.0002(4) 0.0118(6) 0.0004(5)
C10 0.0684(8) 0.0218(6) 0.0332(6) 0.0001(4) 0.0094(5) -0.0010(5)
C11 0.0688(11) 0.0228(8) 0.0323(8) 0.000 0.0100(7) 0.000
C12 0.0722(12) 0.0257(8) 0.0326(8) 0.000 0.0141(8) 0.000
C13 0.0736(9) 0.0279(7) 0.0350(7) 0.0003(5) 0.0158(6) -0.0023(5)

loop_
_atom_type_symbol
_atom_type_description
_atom_type_scat_dispersion_real
_atom_type_scat_dispersion_imag
_atom_type_scat_source
C C 0.0181 0.0091 'International Tables Vol C Tables 4.2.6.8 and 6.1.1.4'
H H 0.0000 0.0000 'International Tables Vol C Tables 4.2.6.8 and 6.1.1.4'
O O 0.0492 0.0322 'International Tables Vol C Tables 4.2.6.8 and 6.1.1.4'

loop_
_geom_angle_atom_site_label_1
_geom_angle_atom_site_label_2
_geom_angle_atom_site_label_3
_geom_angle
_geom_angle_site_symmetry_1
_geom_angle_site_symmetry_3
_geom_angle_publ_flag
O2 C1 O1 122.89(14) . . ?
O2 C1 C2 119.15(19) . . ?
O1 C1 C2 117.95(17) . . ?
C7 C2 C3 119.49(14) . . ?
C7 C2 C1 119.94(17) . . ?
C3 C2 C1 120.56(18) . . ?
C2 C3 C4 120.19(18) . . ?
C3 C4 C5 120.89(16) . . ?
C4 C5 C6 118.25(13) . . ?
C4 C5 C8 121.44(14) . . ?
C6 C5 C8 120.29(14) . . ?
C7 C6 C5 120.43(17) . . ?
C2 C7 C6 120.72(16) . . ?
C13 C8 C9 118.96(11) . . ?
C13 C8 C5 120.82(13) . . ?
C9 C8 C5 120.16(11) . . ?
C10 C9 C8 122.67(12) . . ?
C9 C10 C11 118.63(14) . . ?
C9 C10 C10 122.23(8) . 2_655 ?
C11 C10 C10 119.13(9) . 2_655 ?
C12 C11 C10 119.15(9) . 6_565 ?
C12 C11 C10 119.14(9) . . ?
C10 C11 C10 121.70(18) 6_565 . ?
C13 C12 C13 120.25(18) . 6_565 ?
C13 C12 C11 119.84(9) . . ?
C13 C12 C11 119.84(9) 6_565 . ?
C8 C13 C12 120.72(14) . . ?

loop_
_geom_bond_atom_site_label_1
_geom_bond_atom_site_label_2
_geom_bond_distance
_geom_bond_site_symmetry_2
_geom_bond_publ_flag
O1 C1 1.271(2) . ?
O2 C1 1.262(2) . ?
C1 C2 1.4782(19) . ?
C2 C7 1.382(3) . ?
C2 C3 1.388(3) . ?
C3 C4 1.388(2) . ?
C4 C5 1.394(2) . ?
C5 C6 1.405(2) . ?
C5 C8 1.4822(17) . ?
C6 C7 1.384(2) . ?
C8 C13 1.3813(18) . ?
C8 C9 1.411(2) . ?
C9 C10 1.3816(18) . ?
C10 C11 1.4295(15) . ?
C10 C10 1.470(3) 2_655 ?
C11 C12 1.427(3) . ?
C12 C13 1.4133(16) . ?
C12 C13 1.4133(16) 6_565 ?

loop_
_geom_torsion_atom_site_label_1
_geom_torsion_atom_site_label_2
_geom_torsion_atom_site_label_3
_geom_torsion_atom_site_label_4
_geom_torsion
_geom_torsion_site_symmetry_1
_geom_torsion_site_symmetry_2
_geom_torsion_site_symmetry_3
_geom_torsion_site_symmetry_4
_geom_torsion_publ_flag
O2 C1 C2 C7 0.6(2) . . . . ?
O1 C1 C2 C7 179.90(14) . . . . ?
O2 C1 C2 C3 -177.82(14) . . . . ?
O1 C1 C2 C3 1.5(2) . . . . ?
C7 C2 C3 C4 -1.2(2) . . . . ?
C1 C2 C3 C4 177.22(13) . . . . ?
C2 C3 C4 C5 0.2(2) . . . . ?
C3 C4 C5 C6 1.2(2) . . . . ?
C3 C4 C5 C8 -177.17(12) . . . . ?
C4 C5 C6 C7 -1.7(2) . . . . ?
C8 C5 C6 C7 176.70(12) . . . . ?
C3 C2 C7 C6 0.7(2) . . . . ?
C1 C2 C7 C6 -177.72(13) . . . . ?
C5 C6 C7 C2 0.8(2) . . . . ?
C4 C5 C8 C13 31.98(19) . . . . ?
C6 C5 C8 C13 -146.38(14) . . . . ?
C4 C5 C8 C9 -150.82(14) . . . . ?
C6 C5 C8 C9 30.83(19) . . . . ?
C13 C8 C9 C10 0.3(2) . . . . ?
C5 C8 C9 C10 -176.92(12) . . . . ?
C8 C9 C10 C11 1.4(2) . . . . ?
C8 C9 C10 C10 -179.72(14) . . . 2_655 ?
C9 C10 C11 C12 -2.1(2) . . . . ?
C10 C10 C11 C12 179.02(15) 2_655 . . . ?
C9 C10 C11 C10 176.80(11) . . . 6_565 ?
C10 C10 C11 C10 -2.1(3) 2_655 . . 6_565 ?
C10 C11 C12 C13 -177.85(14) 6_565 . . . ?
C10 C11 C12 C13 1.1(3) . . . . ?
C10 C11 C12 C13 -1.1(3) 6_565 . . 6_565 ?
C10 C11 C12 C13 177.85(14) . . . 6_565 ?
C9 C8 C13 C12 -1.4(2) . . . . ?
C5 C8 C13 C12 175.83(14) . . . . ?
C13 C12 C13 C8 -176.07(11) 6_565 . . . ?
C11 C12 C13 C8 0.7(3) . . . . ?
